data_4514400
loop_
_publ_author_name
'Mondal, Atanu'
'Hazra, Raju'
'Grover, Jagdeep'
'Raghu, Moluguri'
'Ramasastry, S. S. V.'

_publ_section_title
;
 Organophosphine-Catalyzed Intramolecular Hydroacylation of Activated
 Alkynes
;
_journal_issue 4
_journal_name_full 'ACS Catalysis'
_journal_page_first 2748
_journal_paper_doi 10.1021/acscatal.8b00397
_journal_volume 8
_journal_year 2018
_chemical_formula_moiety 'C27 H18 O2'
_chemical_formula_sum 'C27 H18 O2'
_chemical_formula_weight 374.44
_space_group_crystal_system monoclinic
_space_group_IT_number 14
_space_group_name_Hall '-P 2ybc'
_space_group_name_H-M_alt 'P 1 21/c 1'
_symmetry_Int_Tables_number 14
_symmetry_space_group_name_Hall '-P 2ybc'
_symmetry_space_group_name_H-M 'P 1 21/c 1'
_atom_sites_solution_primary direct
_audit_creation_date 2017-12-29
_audit_creation_method
;
Olex2 1.2
(compiled 2017.08.10 svn.r3458 for OlexSys, GUI svn.r5375)
;
_cell_angle_alpha 90
_cell_angle_beta 107.604(6)
_cell_angle_gamma 90
_cell_formula_units_Z 4
_cell_length_a 17.4516(9)
_cell_length_b 7.5513(4)
_cell_length_c 15.1340(8)
_cell_measurement_reflns_used 1674
_cell_measurement_temperature 293
_cell_measurement_theta_max 19.3310
_cell_measurement_theta_min 2.8030
_cell_volume 1900.99(18)
_computing_cell_refinement 'CrysAlisPro 1.171.39.35c (Rigaku OD, 2017)'
_computing_data_collection 'CrysAlisPro 1.171.39.35c (Rigaku OD, 2017)'
_computing_data_reduction 'CrysAlisPro 1.171.39.35c (Rigaku OD, 2017)'
_computing_molecular_graphics 'Olex2 (Dolomanov et al., 2009)'
_computing_publication_material 'Olex2 (Dolomanov et al., 2009)'
_computing_structure_refinement 'olex2.refine (Bourhis et al., 2015)'
_computing_structure_solution 'ShelXS (Sheldrick, 2008)'
_diffrn_ambient_temperature 293
_diffrn_detector 'CCD plate'
_diffrn_measured_fraction_theta_full 0.9506
_diffrn_measured_fraction_theta_max 0.9506
_diffrn_measurement_details
;
List of Runs (angles in degrees, time in seconds):

  # Type    Start    End  Width  t~exp~   \w     \q     \k     \f   Frames
--------------------------------------------------------------------------
  1  \w    -69.00 118.00   0.50   15.00    --   29.89  54.00-150.00  374
  2  \w    -69.00 118.00   0.50   15.00    --   29.89  54.00-120.00  374
  3  \w    -69.00 118.50   0.50   15.00    --   29.89  54.00  60.00  375
;
_diffrn_measurement_device 'two-circle diffractometer'
_diffrn_measurement_device_type 'XtaLAB Mini (ROW)'
_diffrn_measurement_method '\w scans'
_diffrn_orient_matrix_type 'CrysAlisPro convention (1999,Acta A55,543-557)'
_diffrn_orient_matrix_UB_11 -0.0402358000
_diffrn_orient_matrix_UB_12 -0.0226903000
_diffrn_orient_matrix_UB_13 -0.0246396000
_diffrn_orient_matrix_UB_21 0.0058657000
_diffrn_orient_matrix_UB_22 -0.0853373000
_diffrn_orient_matrix_UB_23 0.0205420000
_diffrn_orient_matrix_UB_31 -0.0128182000
_diffrn_orient_matrix_UB_32 0.0320414000
_diffrn_orient_matrix_UB_33 0.0372729000
_diffrn_radiation_monochromator graphite
_diffrn_radiation_probe x-ray
_diffrn_radiation_type 'Mo K\a'
_diffrn_radiation_wavelength 0.71073
_diffrn_reflns_av_R_equivalents 0.0828
_diffrn_reflns_av_unetI/netI 0.0963
_diffrn_reflns_limit_h_max 26
_diffrn_reflns_limit_h_min -23
_diffrn_reflns_limit_k_max 11
_diffrn_reflns_limit_k_min -11
_diffrn_reflns_limit_l_max 22
_diffrn_reflns_limit_l_min -22
_diffrn_reflns_number 26485
_diffrn_reflns_theta_full 32.8056
_diffrn_reflns_theta_max 32.81
_diffrn_reflns_theta_min 2.72
_diffrn_source 'fine-focus sealed X-ray tube'
_diffrn_source_type 'Rigaku (Mo) X-ray Source'
_exptl_absorpt_coefficient_mu 0.081
_exptl_absorpt_correction_T_max 1.00000
_exptl_absorpt_correction_T_min 0.82486
_exptl_absorpt_correction_type multi-scan
_exptl_absorpt_process_details
;
CrysAlisPro 1.171.39.35c (Rigaku Oxford Diffraction, 2017)
Empirical absorption correction using spherical harmonics,
 implemented in SCALE3 ABSPACK scaling algorithm.
;
_exptl_crystal_colour 'clear light colourless'
_exptl_crystal_colour_lustre clear
_exptl_crystal_colour_modifier light
_exptl_crystal_colour_primary colourless
_exptl_crystal_density_diffrn 1.3082
_exptl_crystal_description plate
_exptl_crystal_F_000 784.3725
_exptl_crystal_size_max 0.2
_exptl_crystal_size_mid 0.2
_exptl_crystal_size_min 0.15
_refine_diff_density_max 0.5470
_refine_diff_density_min -0.5330
_refine_diff_density_rms 0.1367
_refine_ls_d_res_high 0.6559
_refine_ls_d_res_low 7.4964
_refine_ls_goodness_of_fit_ref 1.0947
_refine_ls_hydrogen_treatment constr
_refine_ls_matrix_type full
_refine_ls_number_constraints 35
_refine_ls_number_parameters 262
_refine_ls_number_reflns 6711
_refine_ls_number_restraints 0
_refine_ls_restrained_S_all 1.0947
_refine_ls_R_factor_all 0.2215
_refine_ls_R_factor_gt 0.0834
_refine_ls_shift/su_max 0.0000
_refine_ls_shift/su_mean 0.0000
_refine_ls_structure_factor_coef Fsqd
_refine_ls_weighting_details 'w=1/[\s^2^(Fo^2^)+(0.1P)^2^] where P=(Fo^2^+2Fc^2^)/3'
_refine_ls_weighting_scheme calc
_refine_ls_wR_factor_gt 0.1897
_refine_ls_wR_factor_ref 0.2728
_reflns_Friedel_coverage 0.0
_reflns_limit_h_max 22
_reflns_limit_h_min -26
_reflns_limit_k_max 11
_reflns_limit_k_min 0
_reflns_limit_l_max 22
_reflns_limit_l_min 0
_reflns_number_gt 2401
_reflns_number_total 6711
_reflns_threshold_expression I>=2u(I)
_cod_data_source_file cs8b00397_si_003.cif
_cod_data_source_block AM-Naph-keto
_cod_depositor_comments
;
         Adding full bibliography for 4514400.cif.

2020-08-18
Z value and formula fixed to values more according to usual
chemical conventions.                 miguel
;
_cod_original_formula_sum 'C13.5 H9 O'
_cod_original_formula_weight 187.22
_cod_original_formula_moiety '0.5(C27 H18 O2)'
_cod_original_formula_units_Z 8
_cod_original_cell_volume 1900.98(18)
_cod_database_code 4514400
_reflns_odcompleteness_completeness 99.86
_reflns_odcompleteness_iscentric 1
_reflns_odcompleteness_theta 26.32
_olex2_refinement_description
;
1. Fixed Uiso
 At 1.2 times of:
  All C(H) groups, All C(H,H) groups
2.a Secondary CH2 refined with riding coordinates:
 C9(H9a,H9b)
2.b Aromatic/amide H refined with riding coordinates:
 C12(H12), C24(H24), C21(H21), C20(H20), C15(H15), C25(H25), C23(H23),
 C16(H16), C28(H28), C17(H17), C18(H18), C22(H22), C27(H27), C29(H29), C26(H26),
  C5(H5)
;
_olex2_submission_special_instructions 'No special instructions were received'
_oxdiff_exptl_absorpt_empirical_details
;
Empirical correction (ABSPACK) includes:
- Absorption correction using spherical harmonics
- Frame scaling
;
_oxdiff_exptl_absorpt_empirical_full_max 1.084
_oxdiff_exptl_absorpt_empirical_full_min 0.934

loop_
_space_group_symop_id
_space_group_symop_operation_xyz
1 x,y,z
2 -x,y+1/2,-z+1/2
3 -x,-y,-z
4 x,-y-1/2,z-1/2

loop_
_atom_site_label
_atom_site_type_symbol
_atom_site_fract_x
_atom_site_fract_y
_atom_site_fract_z
_atom_site_U_iso_or_equiv
_atom_site_adp_type
_atom_site_occupancy
_atom_site_refinement_flags_posn
O1 O 0.29087(12) 0.4038(3) 0.32263(14) 0.0771(7) Uani 1.000000 .
O2 O 0.18520(12) 0.5089(3) -0.07301(14) 0.0715(6) Uani 1.000000 .
C3 C 0.30186(15) 0.4479(3) 0.17170(17) 0.0477(6) Uani 1.000000 .
C4 C 0.12835(15) 0.2689(3) 0.09329(17) 0.0480(6) Uani 1.000000 .
C5 C 0.37402(15) 0.3701(4) 0.19384(18) 0.0509(6) Uani 1.000000 .
C6 C 0.42802(15) 0.3465(3) 0.13703(18) 0.0502(6) Uani 1.000000 .
C7 C 0.25830(16) 0.4480(4) 0.24264(19) 0.0522(7) Uani 1.000000 .
C8 C 0.20313(15) 0.4516(3) 0.00506(18) 0.0488(6) Uani 1.000000 .
C9 C 0.26386(16) 0.5472(3) 0.08251(18) 0.0505(7) Uani 1.000000 .
C10 C 0.11235(15) 0.4259(3) 0.14487(17) 0.0471(6) Uani 1.000000 .
C11 C 0.17279(15) 0.5080(3) 0.21561(17) 0.0470(6) Uani 1.000000 .
C12 C 0.15261(17) 0.6459(4) 0.26633(19) 0.0535(7) Uani 1.000000 .
C13 C 0.16876(15) 0.2807(3) 0.02526(17) 0.0485(6) Uani 1.000000 .
C14 C 0.51303(15) 0.3653(3) 0.17875(19) 0.0506(7) Uani 1.000000 .
C15 C 0.39982(16) 0.2931(4) 0.04624(19) 0.0587(7) Uani 1.000000 .
C16 C 0.09692(17) 0.1051(4) 0.10728(19) 0.0574(7) Uani 1.000000 .
C17 C 0.14492(18) -0.0294(4) -0.00964(19) 0.0600(7) Uani 1.000000 .
C18 C 0.17528(16) 0.1316(4) -0.02602(18) 0.0543(7) Uani 1.000000 .
C19 C 0.56456(16) 0.3337(4) 0.1235(2) 0.0561(7) Uani 1.000000 .
C20 C 0.03305(16) 0.4840(4) 0.12733(18) 0.0521(7) Uani 1.000000 .
C21 C 0.01446(16) 0.6225(4) 0.1769(2) 0.0580(7) Uani 1.000000 .
C22 C 0.54814(17) 0.4145(4) 0.2722(2) 0.0598(7) Uani 1.000000 .
C23 C 0.53121(19) 0.2761(4) 0.0307(2) 0.0687(8) Uani 1.000000 .
C24 C 0.07407(18) 0.7033(4) 0.2460(2) 0.0586(7) Uani 1.000000 .
C25 C 0.45113(18) 0.2567(4) -0.0069(2) 0.0680(8) Uani 1.000000 .
C26 C 0.64808(17) 0.3633(4) 0.1631(2) 0.0680(9) Uani 1.000000 .
C27 C 0.62933(19) 0.4367(4) 0.3084(2) 0.0674(8) Uani 1.000000 .
C28 C 0.10568(19) -0.0426(4) 0.0571(2) 0.0639(8) Uani 1.000000 .
C29 C 0.67964(19) 0.4139(4) 0.2519(3) 0.0732(9) Uani 1.000000 .
H12 H 0.19247(17) 0.6993(4) 0.31410(19) 0.0642(8) Uiso 1.000000 R
H24 H 0.06146(18) 0.7968(4) 0.2792(2) 0.0703(9) Uiso 1.000000 R
H21 H -0.03843(16) 0.6612(4) 0.1634(2) 0.0697(9) Uiso 1.000000 R
H20 H -0.00782(16) 0.4285(4) 0.08160(18) 0.0626(8) Uiso 1.000000 R
H15 H 0.34467(16) 0.2808(4) 0.01904(19) 0.0704(9) Uiso 1.000000 R
H25 H 0.43002(18) 0.2191(4) -0.0680(2) 0.0817(10) Uiso 1.000000 R
H23 H 0.56504(19) 0.2514(4) -0.0049(2) 0.0824(10) Uiso 1.000000 R
H16 H 0.06958(17) 0.0950(4) 0.15112(19) 0.0689(9) Uiso 1.000000 R
H28 H 0.08515(19) -0.1511(4) 0.0682(2) 0.0767(10) Uiso 1.000000 R
H17 H 0.15076(18) -0.1288(4) -0.04330(19) 0.0720(9) Uiso 1.000000 R
H18 H 0.20046(16) 0.1406(4) -0.07192(18) 0.0651(8) Uiso 1.000000 R
H22 H 0.51543(17) 0.4322(4) 0.3098(2) 0.0717(9) Uiso 1.000000 R
H27 H 0.65146(19) 0.4669(4) 0.3705(2) 0.0809(10) Uiso 1.000000 R
H29 H 0.73463(19) 0.4337(4) 0.2760(3) 0.0878(11) Uiso 1.000000 R
H26 H 0.68200(17) 0.3474(4) 0.1268(2) 0.0816(10) Uiso 1.000000 R
H5 H 0.39254(15) 0.3246(4) 0.25365(18) 0.0611(8) Uiso 1.000000 R
H9a H 0.23802(16) 0.6518(3) 0.09749(18) 0.0606(8) Uiso 1.000000 R
H9b H 0.30675(16) 0.5876(3) 0.05900(18) 0.0606(8) Uiso 1.000000 R

loop_
_atom_site_aniso_label
_atom_site_aniso_U_11
_atom_site_aniso_U_22
_atom_site_aniso_U_33
_atom_site_aniso_U_12
_atom_site_aniso_U_13
_atom_site_aniso_U_23
O1 0.0590(13) 0.1227(19) 0.0509(13) 0.0208(12) 0.0184(10) 0.0140(12)
O2 0.0774(15) 0.0814(15) 0.0513(12) -0.0102(11) 0.0129(11) 0.0156(10)
C3 0.0460(15) 0.0545(15) 0.0446(14) -0.0031(12) 0.0165(12) 0.0001(11)
C4 0.0434(14) 0.0519(15) 0.0507(15) 0.0004(12) 0.0170(12) 0.0011(11)
C5 0.0454(15) 0.0592(16) 0.0478(15) 0.0021(12) 0.0137(12) -0.0016(12)
C6 0.0451(15) 0.0533(15) 0.0537(16) 0.0030(12) 0.0170(12) 0.0021(12)
C7 0.0471(15) 0.0608(17) 0.0494(16) 0.0009(13) 0.0158(13) 0.0002(13)
C8 0.0463(15) 0.0567(16) 0.0472(15) 0.0057(12) 0.0198(12) 0.0048(12)
C9 0.0487(15) 0.0519(15) 0.0537(15) 0.0002(12) 0.0199(13) 0.0033(12)
C10 0.0481(15) 0.0522(15) 0.0438(14) -0.0006(12) 0.0181(12) 0.0038(11)
C11 0.0430(14) 0.0543(15) 0.0467(14) 0.0022(12) 0.0179(12) 0.0029(12)
C12 0.0544(16) 0.0590(16) 0.0518(15) -0.0037(13) 0.0231(13) -0.0048(12)
C13 0.0492(15) 0.0526(15) 0.0435(14) -0.0007(12) 0.0137(11) 0.0022(11)
C14 0.0468(16) 0.0472(15) 0.0590(17) 0.0058(12) 0.0178(13) 0.0007(12)
C15 0.0451(16) 0.0747(19) 0.0567(17) -0.0015(13) 0.0162(13) -0.0018(14)
C16 0.0596(17) 0.0627(18) 0.0550(16) -0.0086(14) 0.0248(13) -0.0010(13)
C17 0.0720(19) 0.0544(17) 0.0540(17) 0.0006(14) 0.0197(15) -0.0100(13)
C18 0.0573(17) 0.0624(17) 0.0462(15) 0.0029(14) 0.0204(12) -0.0028(13)
C19 0.0462(16) 0.0565(16) 0.0690(19) 0.0067(13) 0.0226(13) 0.0082(14)
C20 0.0456(15) 0.0630(17) 0.0510(15) -0.0025(13) 0.0194(12) 0.0029(13)
C21 0.0467(16) 0.0672(18) 0.0650(18) 0.0077(13) 0.0241(14) 0.0089(15)
C22 0.0532(18) 0.0564(16) 0.0684(19) 0.0027(13) 0.0166(14) -0.0032(14)
C23 0.064(2) 0.085(2) 0.066(2) 0.0100(16) 0.0321(16) 0.0000(16)
C24 0.0665(19) 0.0579(17) 0.0605(17) 0.0053(14) 0.0329(15) -0.0024(14)
C25 0.062(2) 0.092(2) 0.0508(17) 0.0074(16) 0.0180(15) -0.0067(15)
C26 0.0447(17) 0.078(2) 0.086(2) 0.0024(15) 0.0261(16) 0.0100(18)
C27 0.0583(19) 0.0640(19) 0.070(2) -0.0003(15) 0.0044(16) -0.0079(15)
C28 0.081(2) 0.0474(16) 0.0635(18) -0.0101(15) 0.0223(16) -0.0020(14)
C29 0.0460(17) 0.072(2) 0.098(3) 0.0026(15) 0.0166(18) 0.0062(19)

loop_
_atom_type_symbol
_atom_type_scat_dispersion_real
_atom_type_scat_dispersion_imag
_atom_type_scat_Cromer_Mann_a1
_atom_type_scat_Cromer_Mann_a2
_atom_type_scat_Cromer_Mann_a3
_atom_type_scat_Cromer_Mann_a4
_atom_type_scat_Cromer_Mann_b1
_atom_type_scat_Cromer_Mann_b2
_atom_type_scat_Cromer_Mann_b3
_atom_type_scat_Cromer_Mann_b4
_atom_type_scat_Cromer_Mann_c
_atom_type_scat_source
_atom_type_scat_dispersion_source
H 0.00000 0.00000 0.49300 0.32291 0.14019 0.04081 10.51090 26.12570 3.14236 57.79970 0.0030380000826 'International Tables Volume C Table 6.1.1.4 (pp. 500-502)' 'Henke, Gullikson and Davis, At. Data and Nucl. Data Tables, 1993, 54, 2'
C 0.00347 0.00161 2.31000 1.02000 1.58860 0.86500 20.84390 10.20750 0.56870 51.65120 0.215599998832 'International Tables Volume C Table 6.1.1.4 (pp. 500-502)' 'Henke, Gullikson and Davis, At. Data and Nucl. Data Tables, 1993, 54, 2'
O 0.01158 0.00611 3.04850 2.28680 1.54630 0.86700 13.27710 5.70110 0.32390 32.90890 0.250800013542 'International Tables Volume C Table 6.1.1.4 (pp. 500-502)' 'Henke, Gullikson and Davis, At. Data and Nucl. Data Tables, 1993, 54, 2'

loop_
_geom_angle_atom_site_label_1
_geom_angle_atom_site_label_2
_geom_angle_atom_site_label_3
_geom_angle
C7 C3 C5 117.8(2)
C9 C3 C5 124.6(2)
C9 C3 C7 117.5(2)
C13 C4 C10 122.9(2)
C16 C4 C10 118.7(2)
C16 C4 C13 118.1(2)
C6 C5 C3 129.1(2)
C14 C6 C5 119.6(2)
C15 C6 C5 121.6(2)
C15 C6 C14 118.7(2)
C3 C7 O1 121.9(2)
C11 C7 O1 118.9(2)
C11 C7 C3 119.2(2)
C9 C8 O2 120.2(2)
C13 C8 O2 120.6(2)
C13 C8 C9 119.1(2)
C8 C9 C3 118.2(2)
C11 C10 C4 122.3(2)
C20 C10 C4 118.8(2)
C20 C10 C11 118.7(2)
C10 C11 C7 122.3(2)
C12 C11 C7 118.1(2)
C12 C11 C10 119.5(2)
C24 C12 C11 120.6(3)
C8 C13 C4 121.5(2)
C18 C13 C4 119.8(2)
C18 C13 C8 118.6(2)
C19 C14 C6 118.6(2)
C22 C14 C6 123.1(2)
C22 C14 C19 118.3(2)
C25 C15 C6 122.3(3)
C28 C16 C4 121.2(2)
C28 C17 C18 119.8(3)
C17 C18 C13 120.8(2)
C23 C19 C14 119.4(3)
C26 C19 C14 118.5(3)
C26 C19 C23 122.0(3)
C21 C20 C10 121.0(3)
C24 C21 C20 120.1(3)
C27 C22 C14 121.2(3)
C25 C23 C19 121.0(3)
C21 C24 C12 120.1(3)
C23 C25 C15 119.9(3)
C29 C26 C19 121.8(3)
C29 C27 C22 120.2(3)
C17 C28 C16 120.2(3)
C27 C29 C26 119.9(3)

loop_
_geom_bond_atom_site_label_1
_geom_bond_atom_site_label_2
_geom_bond_distance
O1 C7 1.218(3)
O2 C8 1.207(3)
C3 C5 1.337(3)
C3 C7 1.491(4)
C3 C9 1.511(3)
C4 C10 1.492(3)
C4 C13 1.416(3)
C4 C16 1.395(4)
C5 C6 1.466(3)
C6 C14 1.433(3)
C6 C15 1.373(4)
C7 C11 1.493(4)
C8 C9 1.506(4)
C8 C13 1.493(4)
C10 C11 1.400(4)
C10 C20 1.399(4)
C11 C12 1.401(4)
C12 C24 1.381(4)
C13 C18 1.392(4)
C14 C19 1.421(4)
C14 C22 1.410(4)
C15 C25 1.400(4)
C16 C28 1.384(4)
C17 C18 1.378(4)
C17 C28 1.385(4)
C19 C23 1.416(4)
C19 C26 1.416(4)
C20 C21 1.381(4)
C21 C24 1.375(4)
C22 C27 1.366(4)
C23 C25 1.348(4)
C26 C29 1.344(4)
C27 C29 1.409(4)
